data_7030477
loop_
_publ_author_name
'Bauer, G.'
'Nieger, M.'
'Gudat, D.'

_publ_section_title
;
 Heterobimetallic catechol-phosphine complexes with palladium and a
 group-13 element: structural flexibility and dynamics.
;
_journal_issue 23
_journal_name_full 'Dalton transactions (Cambridge, England : 2003)'
_journal_page_first 8911
_journal_page_last 8920
_journal_paper_doi 10.1039/c4dt00785a
_journal_volume 43
_journal_year 2014
_chemical_formula_moiety 'C76 H60 Cl2 In2 O8 P4 Pd2, 4 (C3 H6 O)'
_chemical_formula_sum 'C88 H84 Cl2 In2 O12 P4 Pd2'
_chemical_formula_weight 1970.77
_chemical_name_systematic
; 
 ? 
;
_space_group_IT_number 2
_symmetry_cell_setting triclinic
_symmetry_space_group_name_Hall '-P 1'
_symmetry_space_group_name_H-M 'P -1'
_atom_sites_solution_hydrogens geom
_atom_sites_solution_primary direct
_atom_sites_solution_secondary difmap
_audit_creation_method SHELXL-97
_cell_angle_alpha 100.09(1)
_cell_angle_beta 103.19(1)
_cell_angle_gamma 99.94(1)
_cell_formula_units_Z 2
_cell_length_a 11.116(1)
_cell_length_b 19.005(2)
_cell_length_c 20.826(2)
_cell_measurement_reflns_used 109
_cell_measurement_temperature 123(2)
_cell_measurement_theta_max 25.0
_cell_measurement_theta_min 2.5
_cell_volume 4112.3(8)
_computing_cell_refinement EVALCCD
_computing_data_collection Collect
_computing_data_reduction EVALCCD
_computing_molecular_graphics XP
_computing_publication_material 'SHELXL-97 (Sheldrick, 1997)'
_computing_structure_refinement 'SHELXL-97 (Sheldrick, 1997)'
_computing_structure_solution 'SHELXS-97 (Sheldrick, 1990)'
_diffrn_ambient_temperature 123(2)
_diffrn_measured_fraction_theta_full 0.996
_diffrn_measured_fraction_theta_max 0.996
_diffrn_measurement_device_type 'Bruker-Nonius KappaCCD'
_diffrn_measurement_method 'rotation in phi and omega, 1 deg.'
_diffrn_radiation_monochromator graphite
_diffrn_radiation_source 'fine-focus sealed tube'
_diffrn_radiation_type MoK\a
_diffrn_radiation_wavelength 0.71073
_diffrn_reflns_av_R_equivalents 0.0717
_diffrn_reflns_av_sigmaI/netI 0.1019
_diffrn_reflns_limit_h_max 13
_diffrn_reflns_limit_h_min -13
_diffrn_reflns_limit_k_max 22
_diffrn_reflns_limit_k_min -22
_diffrn_reflns_limit_l_max 24
_diffrn_reflns_limit_l_min -24
_diffrn_reflns_number 43026
_diffrn_reflns_theta_full 25.03
_diffrn_reflns_theta_max 25.03
_diffrn_reflns_theta_min 2.93
_exptl_absorpt_coefficient_mu 1.188
_exptl_absorpt_correction_T_max 0.9703
_exptl_absorpt_correction_T_min 0.8188
_exptl_absorpt_correction_type multi-scan
_exptl_absorpt_process_details 'SADABS (Sheldrick, 2008)'
_exptl_crystal_colour red
_exptl_crystal_density_diffrn 1.592
_exptl_crystal_density_meas ?
_exptl_crystal_density_method 'not measured'
_exptl_crystal_description plate
_exptl_crystal_F_000 1984
_exptl_crystal_size_max 0.18
_exptl_crystal_size_mid 0.09
_exptl_crystal_size_min 0.03
_refine_diff_density_max 1.637
_refine_diff_density_min -1.016
_refine_diff_density_rms 0.145
_refine_ls_extinction_method none
_refine_ls_goodness_of_fit_ref 1.019
_refine_ls_hydrogen_treatment constr
_refine_ls_matrix_type full
_refine_ls_number_parameters 981
_refine_ls_number_reflns 14483
_refine_ls_number_restraints 224
_refine_ls_restrained_S_all 1.014
_refine_ls_R_factor_all 0.1140
_refine_ls_R_factor_gt 0.0571
_refine_ls_shift/su_max 0.001
_refine_ls_shift/su_mean 0.000
_refine_ls_structure_factor_coef Fsqd
_refine_ls_weighting_details 'calc w=1/[\s^2^(Fo^2^)+(0.0388P)^2^+17.5300P] where P=(Fo^2^+2Fc^2^)/3'
_refine_ls_weighting_scheme calc
_refine_ls_wR_factor_gt 0.1048
_refine_ls_wR_factor_ref 0.1238
_reflns_number_gt 8938
_reflns_number_total 14483
_reflns_threshold_expression >2sigma(I)
_cod_data_source_file c4dt00785a2.cif
_cod_data_source_block dg104_hy_compound_7
_cod_depositor_comments
;Adding full bibliography for 7030474--7030477.cif.

The following automatic conversions were performed:

'_exptl_crystal_density_meas' value 'none' was changed to '?' - the
value is perceived as not measured.

Automatic conversion script
Id: cif_fix_values 3008 2015-01-20 13:52:24Z robertas 
;
_cod_original_cell_volume 4112.3(7)
_cod_database_code 7030477

loop_
_symmetry_equiv_pos_as_xyz
'x, y, z'
'-x, -y, -z'

loop_
_atom_site_label
_atom_site_type_symbol
_atom_site_fract_x
_atom_site_fract_y
_atom_site_fract_z
_atom_site_U_iso_or_equiv
_atom_site_adp_type
_atom_site_occupancy
_atom_site_symmetry_multiplicity
_atom_site_calc_flag
_atom_site_refinement_flags
_atom_site_disorder_assembly
_atom_site_disorder_group
In1 In 0.67486(4) 0.24882(3) 0.30803(3) 0.01284(13) Uani 1 1 d . . .
Cl1 Cl 0.65420(18) 0.37069(10) 0.35318(10) 0.0247(5) Uani 1 1 d . . .
Pd1 Pd 0.44489(5) 0.09285(3) 0.25069(3) 0.01236(14) Uani 1 1 d . . .
O1 O 0.6400(4) 0.1249(3) 0.2922(2) 0.0149(11) Uani 1 1 d . . .
C1 C 0.6789(6) 0.1057(4) 0.3523(4) 0.0157(17) Uani 1 1 d . . .
O2 O 0.7326(5) 0.2318(3) 0.4062(2) 0.0197(12) Uani 1 1 d . . .
C2 C 0.7296(6) 0.1628(4) 0.4107(4) 0.0162(17) Uani 1 1 d . . .
C3 C 0.7788(7) 0.1432(4) 0.4717(4) 0.0201(18) Uani 1 1 d . . .
H3 H 0.8191 0.1804 0.5114 0.024 Uiso 1 1 calc R . .
C4 C 0.7696(7) 0.0708(5) 0.4747(4) 0.0230(19) Uani 1 1 d . . .
H4 H 0.8010 0.0587 0.5168 0.028 Uiso 1 1 calc R . .
C5 C 0.7150(7) 0.0155(5) 0.4172(4) 0.0227(19) Uani 1 1 d . . .
H5 H 0.7079 -0.0343 0.4201 0.027 Uiso 1 1 calc R . .
C6 C 0.6708(6) 0.0328(4) 0.3554(4) 0.0164(17) Uani 1 1 d . . .
C7 C 0.6177(6) -0.0253(4) 0.2899(4) 0.0178(17) Uani 1 1 d . . .
H7A H 0.6161 -0.0740 0.3009 0.021 Uiso 1 1 calc R . .
H7B H 0.6765 -0.0190 0.2611 0.021 Uiso 1 1 calc R . .
P1 P 0.45899(17) -0.02508(11) 0.24071(10) 0.0154(4) Uani 1 1 d . . .
C8 C 0.4605(6) -0.0646(4) 0.1553(4) 0.0152(16) Uani 1 1 d . . .
C9 C 0.5357(7) -0.0199(4) 0.1261(4) 0.0233(19) Uani 1 1 d . . .
H9 H 0.5798 0.0282 0.1507 0.028 Uiso 1 1 calc R . .
C10 C 0.5459(8) -0.0457(5) 0.0614(4) 0.032(2) Uani 1 1 d . . .
H10 H 0.5980 -0.0158 0.0418 0.038 Uiso 1 1 calc R . .
C11 C 0.4796(8) -0.1153(5) 0.0258(5) 0.037(2) Uani 1 1 d . . .
H11 H 0.4862 -0.1330 -0.0185 0.044 Uiso 1 1 calc R . .
C12 C 0.4045(8) -0.1588(5) 0.0540(4) 0.029(2) Uani 1 1 d . . .
H12 H 0.3583 -0.2063 0.0290 0.035 Uiso 1 1 calc R . .
C13 C 0.3964(7) -0.1334(4) 0.1184(4) 0.0247(19) Uani 1 1 d . . .
H13 H 0.3453 -0.1641 0.1380 0.030 Uiso 1 1 calc R . .
C14 C 0.3460(7) -0.0879(4) 0.2671(4) 0.0190(18) Uani 1 1 d . . .
C15 C 0.3810(7) -0.1001(4) 0.3320(4) 0.0245(19) Uani 1 1 d . . .
H15 H 0.4644 -0.0796 0.3602 0.029 Uiso 1 1 calc R . .
C16 C 0.2927(8) -0.1426(5) 0.3551(4) 0.030(2) Uani 1 1 d . . .
H16 H 0.3155 -0.1511 0.3994 0.036 Uiso 1 1 calc R . .
C17 C 0.1748(8) -0.1719(4) 0.3148(5) 0.033(2) Uani 1 1 d . . .
H17 H 0.1153 -0.2012 0.3309 0.040 Uiso 1 1 calc R . .
C18 C 0.1388(7) -0.1597(5) 0.2496(5) 0.034(2) Uani 1 1 d . . .
H18 H 0.0558 -0.1809 0.2212 0.041 Uiso 1 1 calc R . .
C19 C 0.2263(7) -0.1162(4) 0.2273(4) 0.0240(19) Uani 1 1 d . . .
H19 H 0.2024 -0.1061 0.1837 0.029 Uiso 1 1 calc R . .
O20 O 0.4686(4) 0.2054(2) 0.2582(2) 0.0122(11) Uani 1 1 d . . .
C20 C 0.4332(6) 0.2192(4) 0.1951(4) 0.0123(16) Uani 1 1 d . . .
C21 C 0.5251(6) 0.2504(4) 0.1665(4) 0.0140(16) Uani 1 1 d . . .
O21 O 0.6466(4) 0.2653(3) 0.2046(2) 0.0170(12) Uani 1 1 d . . .
C22 C 0.4893(7) 0.2661(4) 0.1034(4) 0.0188(17) Uani 1 1 d . . .
H22 H 0.5518 0.2886 0.0845 0.023 Uiso 1 1 calc R . .
C23 C 0.3624(6) 0.2490(4) 0.0676(4) 0.0197(18) Uani 1 1 d . . .
H23 H 0.3384 0.2595 0.0241 0.024 Uiso 1 1 calc R . .
C24 C 0.2706(7) 0.2167(4) 0.0952(4) 0.0218(18) Uani 1 1 d . . .
H24 H 0.1841 0.2048 0.0701 0.026 Uiso 1 1 calc R . .
C25 C 0.3037(7) 0.2015(4) 0.1594(4) 0.0159(17) Uani 1 1 d . . .
C26 C 0.2110(6) 0.1669(4) 0.1926(4) 0.0163(17) Uani 1 1 d . . .
H26A H 0.1242 0.1604 0.1634 0.020 Uiso 1 1 calc R . .
H26B H 0.2178 0.2004 0.2360 0.020 Uiso 1 1 calc R . .
P2 P 0.23409(17) 0.07789(10) 0.20901(10) 0.0132(4) Uani 1 1 d . . .
C27 C 0.1364(6) 0.0624(4) 0.2660(4) 0.0162(17) Uani 1 1 d . . .
C28 C 0.1803(8) 0.0403(5) 0.3247(4) 0.029(2) Uani 1 1 d . . .
H28 H 0.2607 0.0278 0.3336 0.035 Uiso 1 1 calc R . .
C29 C 0.1094(8) 0.0361(5) 0.3707(5) 0.037(2) Uani 1 1 d . . .
H29 H 0.1422 0.0222 0.4118 0.045 Uiso 1 1 calc R . .
C30 C -0.0088(8) 0.0517(5) 0.3573(4) 0.034(2) Uani 1 1 d . . .
H30 H -0.0582 0.0481 0.3887 0.041 Uiso 1 1 calc R . .
C31 C -0.0548(7) 0.0725(5) 0.2988(4) 0.028(2) Uani 1 1 d . . .
H31 H -0.1369 0.0827 0.2895 0.033 Uiso 1 1 calc R . .
C32 C 0.0168(7) 0.0789(4) 0.2527(4) 0.0189(17) Uani 1 1 d . . .
H32 H -0.0154 0.0943 0.2124 0.023 Uiso 1 1 calc R . .
C33 C 0.1606(6) 0.0125(4) 0.1295(4) 0.0166(17) Uani 1 1 d . . .
C34 C 0.2271(7) 0.0114(4) 0.0795(4) 0.0213(18) Uani 1 1 d . . .
H34 H 0.3078 0.0433 0.0883 0.026 Uiso 1 1 calc R . .
C35 C 0.1732(7) -0.0369(4) 0.0169(4) 0.028(2) Uani 1 1 d . . .
H35 H 0.2168 -0.0378 -0.0173 0.034 Uiso 1 1 calc R . .
C36 C 0.0567(7) -0.0836(5) 0.0044(4) 0.029(2) Uani 1 1 d . . .
H36 H 0.0223 -0.1174 -0.0380 0.035 Uiso 1 1 calc R . .
C37 C -0.0105(7) -0.0820(4) 0.0523(4) 0.0250(19) Uani 1 1 d . . .
H37 H -0.0918 -0.1135 0.0426 0.030 Uiso 1 1 calc R . .
C38 C 0.0420(7) -0.0338(4) 0.1154(4) 0.0215(18) Uani 1 1 d . . .
H38 H -0.0036 -0.0327 0.1488 0.026 Uiso 1 1 calc R . .
In2 In 0.82571(4) 0.28213(3) 0.17988(3) 0.01328(13) Uani 1 1 d . . .
Cl2 Cl 0.82040(19) 0.15586(11) 0.13276(10) 0.0261(5) Uani 1 1 d . . .
Pd2 Pd 1.06185(5) 0.43269(3) 0.24428(3) 0.01354(14) Uani 1 1 d . . .
O39 O 0.8663(4) 0.4063(3) 0.2045(2) 0.0145(11) Uani 1 1 d . . .
C39 C 0.8381(6) 0.4312(4) 0.1459(4) 0.0153(17) Uani 1 1 d . . .
C40 C 0.7912(7) 0.3784(4) 0.0846(4) 0.0188(18) Uani 1 1 d . . .
O40 O 0.7800(5) 0.3073(3) 0.0843(3) 0.0204(12) Uani 1 1 d . . .
C41 C 0.7605(7) 0.4046(5) 0.0252(4) 0.0245(19) Uani 1 1 d . . .
H41 H 0.7270 0.3706 -0.0172 0.029 Uiso 1 1 calc R . .
C42 C 0.7782(8) 0.4788(5) 0.0275(5) 0.031(2) Uani 1 1 d . . .
H42 H 0.7576 0.4953 -0.0134 0.038 Uiso 1 1 calc R . .
C43 C 0.8253(8) 0.5293(5) 0.0883(5) 0.030(2) Uani 1 1 d . . .
H43 H 0.8385 0.5802 0.0893 0.036 Uiso 1 1 calc R . .
C44 C 0.8534(7) 0.5054(4) 0.1484(4) 0.0218(19) Uani 1 1 d . . .
C45 C 0.8978(7) 0.5569(4) 0.2173(4) 0.0219(19) Uani 1 1 d . . .
H45A H 0.8319 0.5474 0.2415 0.026 Uiso 1 1 calc R . .
H45B H 0.9046 0.6077 0.2109 0.026 Uiso 1 1 calc R . .
P3 P 1.04946(18) 0.55105(11) 0.27131(10) 0.0173(4) Uani 1 1 d . . .
C46 C 1.0269(7) 0.5724(4) 0.3551(4) 0.0206(18) Uani 1 1 d . . .
C47 C 1.0823(7) 0.6378(4) 0.4027(4) 0.0254(19) Uani 1 1 d . . .
H47 H 1.1392 0.6750 0.3927 0.030 Uiso 1 1 calc R . .
C48 C 1.0545(8) 0.6486(5) 0.4647(4) 0.033(2) Uani 1 1 d . . .
H48 H 1.0946 0.6927 0.4977 0.040 Uiso 1 1 calc R . .
C49 C 0.9694(9) 0.5960(5) 0.4787(5) 0.041(2) Uani 1 1 d . . .
H49 H 0.9502 0.6042 0.5212 0.049 Uiso 1 1 calc R . .
C50 C 0.9112(9) 0.5309(5) 0.4314(5) 0.041(3) Uani 1 1 d . . .
H50 H 0.8512 0.4949 0.4409 0.050 Uiso 1 1 calc R . .
C51 C 0.9414(7) 0.5192(4) 0.3709(4) 0.027(2) Uani 1 1 d . . .
H51 H 0.9036 0.4740 0.3390 0.033 Uiso 1 1 calc R . .
C52 C 1.1719(7) 0.6225(4) 0.2625(4) 0.0227(19) Uani 1 1 d . . .
C53 C 1.2870(7) 0.6472(4) 0.3127(5) 0.027(2) Uani 1 1 d . . .
H53 H 1.2984 0.6307 0.3537 0.033 Uiso 1 1 calc R . .
C54 C 1.3850(8) 0.6963(5) 0.3016(5) 0.038(2) Uani 1 1 d . . .
H54 H 1.4628 0.7142 0.3357 0.046 Uiso 1 1 calc R . .
C55 C 1.3693(8) 0.7194(5) 0.2405(5) 0.039(2) Uani 1 1 d . . .
H55 H 1.4368 0.7518 0.2325 0.047 Uiso 1 1 calc R . .
C56 C 1.2539(9) 0.6944(5) 0.1915(5) 0.035(2) Uani 1 1 d . . .
H56 H 1.2422 0.7102 0.1501 0.042 Uiso 1 1 calc R . .
C57 C 1.1576(8) 0.6474(4) 0.2028(4) 0.028(2) Uani 1 1 d . . .
H57 H 1.0790 0.6313 0.1691 0.034 Uiso 1 1 calc R . .
O58 O 1.0332(4) 0.3190(2) 0.2253(2) 0.0127(11) Uani 1 1 d . . .
C58 C 1.0698(7) 0.2996(4) 0.2856(4) 0.0139(16) Uani 1 1 d . . .
C59 C 0.9792(6) 0.2723(4) 0.3174(4) 0.0153(17) Uani 1 1 d . . .
O59 O 0.8555(4) 0.2666(3) 0.2842(2) 0.0183(12) Uani 1 1 d . . .
C60 C 1.0179(7) 0.2525(4) 0.3783(4) 0.0201(18) Uani 1 1 d . . .
H60 H 0.9571 0.2329 0.3998 0.024 Uiso 1 1 calc R . .
C61 C 1.1466(7) 0.2614(4) 0.4079(4) 0.0241(19) Uani 1 1 d . . .
H61 H 1.1732 0.2462 0.4490 0.029 Uiso 1 1 calc R . .
C62 C 1.2350(7) 0.2916(4) 0.3791(4) 0.0203(18) Uani 1 1 d . . .
H62 H 1.3224 0.2985 0.4010 0.024 Uiso 1 1 calc R . .
C63 C 1.1994(6) 0.3123(4) 0.3184(4) 0.0143(16) Uani 1 1 d . . .
C64 C 1.2911(6) 0.3481(4) 0.2848(4) 0.0169(17) Uani 1 1 d . . .
H64A H 1.2774 0.3179 0.2388 0.020 Uiso 1 1 calc R . .
H64B H 1.3786 0.3503 0.3109 0.020 Uiso 1 1 calc R . .
P4 P 1.27323(17) 0.44113(11) 0.27870(10) 0.0152(4) Uani 1 1 d . . .
C65 C 1.3665(6) 0.4667(4) 0.2226(4) 0.0165(17) Uani 1 1 d . . .
C66 C 1.3409(7) 0.5160(4) 0.1846(4) 0.0235(19) Uani 1 1 d . . .
H66 H 1.2700 0.5373 0.1862 0.028 Uiso 1 1 calc R . .
C67 C 1.4169(8) 0.5361(5) 0.1432(4) 0.032(2) Uani 1 1 d . . .
H67 H 1.3976 0.5708 0.1169 0.038 Uiso 1 1 calc R . .
C68 C 1.5202(8) 0.5058(5) 0.1402(5) 0.034(2) Uani 1 1 d . . .
H68 H 1.5721 0.5194 0.1119 0.041 Uiso 1 1 calc R . .
C69 C 1.5469(8) 0.4563(5) 0.1779(5) 0.031(2) Uani 1 1 d . . .
H69 H 1.6181 0.4356 0.1755 0.038 Uiso 1 1 calc R . .
C70 C 1.4744(7) 0.4350(4) 0.2196(4) 0.027(2) Uani 1 1 d . . .
H70 H 1.4950 0.4003 0.2457 0.033 Uiso 1 1 calc R . .
C71 C 1.3517(6) 0.4969(4) 0.3623(4) 0.0160(17) Uani 1 1 d . . .
C72 C 1.2828(7) 0.5027(4) 0.4100(4) 0.0197(18) Uani 1 1 d . . .
H72 H 1.1970 0.4768 0.3983 0.024 Uiso 1 1 calc R . .
C73 C 1.3376(7) 0.5459(4) 0.4741(4) 0.026(2) Uani 1 1 d . . .
H73 H 1.2890 0.5503 0.5061 0.031 Uiso 1 1 calc R . .
C74 C 1.4637(8) 0.5830(5) 0.4922(4) 0.031(2) Uani 1 1 d . . .
H74 H 1.5020 0.6122 0.5365 0.037 Uiso 1 1 calc R . .
C75 C 1.5329(8) 0.5770(4) 0.4448(4) 0.0267(19) Uani 1 1 d . . .
H75 H 1.6188 0.6029 0.4568 0.032 Uiso 1 1 calc R . .
C76 C 1.4787(7) 0.5337(4) 0.3801(4) 0.0206(18) Uani 1 1 d . . .
H76 H 1.5274 0.5292 0.3482 0.025 Uiso 1 1 calc R . .
O1A O 0.1369(6) 0.2928(4) -0.0462(3) 0.055(2) Uani 1 1 d D . .
C1A C 0.0660(7) 0.3047(4) -0.0099(4) 0.037(2) Uani 1 1 d D . .
C2A C 0.1116(8) 0.3600(5) 0.0553(4) 0.046(3) Uani 1 1 d D . .
H2A1 H 0.2027 0.3798 0.0643 0.069 Uiso 1 1 calc R . .
H2A2 H 0.0956 0.3368 0.0920 0.069 Uiso 1 1 calc R . .
H2A3 H 0.0665 0.3999 0.0528 0.069 Uiso 1 1 calc R . .
C3A C -0.0675(7) 0.2634(5) -0.0294(5) 0.058(3) Uani 1 1 d D . .
H3A1 H -0.0827 0.2253 -0.0705 0.087 Uiso 1 1 calc R . .
H3A2 H -0.1240 0.2969 -0.0379 0.087 Uiso 1 1 calc R . .
H3A3 H -0.0840 0.2405 0.0074 0.087 Uiso 1 1 calc R . .
O2A O 0.3446(11) 0.1568(7) 0.5319(7) 0.043(2) Uiso 0.50 1 d PD A 1
C4A C 0.432(2) 0.1593(7) 0.5037(14) 0.041(3) Uiso 0.50 1 d PD A 1
C5A C 0.449(2) 0.0907(8) 0.4640(11) 0.040(4) Uiso 0.50 1 d PD A 1
H5A1 H 0.4007 0.0484 0.4749 0.060 Uiso 0.50 1 calc PR A 1
H5A2 H 0.5394 0.0894 0.4754 0.060 Uiso 0.50 1 calc PR A 1
H5A3 H 0.4195 0.0889 0.4156 0.060 Uiso 0.50 1 calc PR A 1
C6A C 0.5136(14) 0.2298(8) 0.5035(9) 0.029(3) Uiso 0.50 1 d PD A 1
H6A1 H 0.4798 0.2706 0.5226 0.044 Uiso 0.50 1 calc PR A 1
H6A2 H 0.5150 0.2317 0.4569 0.044 Uiso 0.50 1 calc PR A 1
H6A3 H 0.5999 0.2338 0.5308 0.044 Uiso 0.50 1 calc PR A 1
O2' O 0.4004(12) 0.1633(7) 0.5591(6) 0.043(2) Uiso 0.50 1 d PD B 2
C4' C 0.428(3) 0.1509(8) 0.5042(12) 0.041(3) Uiso 0.50 1 d PD B 2
C5' C 0.4710(18) 0.2137(9) 0.4750(9) 0.040(4) Uiso 0.50 1 d PD B 2
H5'1 H 0.5616 0.2194 0.4779 0.060 Uiso 0.50 1 calc PR B 2
H5'2 H 0.4566 0.2586 0.5003 0.060 Uiso 0.50 1 calc PR B 2
H5'3 H 0.4231 0.2046 0.4275 0.060 Uiso 0.50 1 calc PR B 2
C6' C 0.454(2) 0.0791(8) 0.4775(9) 0.029(3) Uiso 0.50 1 d PD B 2
H6'1 H 0.5344 0.0740 0.5057 0.044 Uiso 0.50 1 calc PR B 2
H6'2 H 0.4603 0.0763 0.4309 0.044 Uiso 0.50 1 calc PR B 2
H6'3 H 0.3854 0.0396 0.4782 0.044 Uiso 0.50 1 calc PR B 2
O3A O 0.8837(11) 0.7302(6) 0.2829(6) 0.046(2) Uiso 0.50 1 d PD C 1
C7A C 0.8348(15) 0.7378(7) 0.3306(8) 0.045(3) Uiso 0.50 1 d PD C 1
C8A C 0.7374(18) 0.6770(9) 0.3371(11) 0.058(4) Uiso 0.50 1 d PD C 1
H8A1 H 0.7196 0.6357 0.2982 0.087 Uiso 0.50 1 calc PR C 1
H8A2 H 0.6595 0.6941 0.3384 0.087 Uiso 0.50 1 calc PR C 1
H8A3 H 0.7689 0.6612 0.3789 0.087 Uiso 0.50 1 calc PR C 1
C9A C 0.866(2) 0.8083(9) 0.3811(10) 0.065(5) Uiso 0.50 1 d PD C 1
H9A1 H 0.9163 0.8462 0.3657 0.097 Uiso 0.50 1 calc PR C 1
H9A2 H 0.9143 0.8026 0.4247 0.097 Uiso 0.50 1 calc PR C 1
H9A3 H 0.7872 0.8226 0.3860 0.097 Uiso 0.50 1 calc PR C 1
O3' O 0.6713(10) 0.8030(6) 0.3084(6) 0.046(2) Uiso 0.50 1 d PD D 2
C7' C 0.7595(13) 0.7867(7) 0.3472(9) 0.045(3) Uiso 0.50 1 d PD D 2
C8' C 0.7538(19) 0.7104(8) 0.3563(11) 0.058(4) Uiso 0.50 1 d PD D 2
H8'1 H 0.7019 0.7007 0.3874 0.087 Uiso 0.50 1 calc PR D 2
H8'2 H 0.8397 0.7044 0.3752 0.087 Uiso 0.50 1 calc PR D 2
H8'3 H 0.7162 0.6759 0.3125 0.087 Uiso 0.50 1 calc PR D 2
C9' C 0.8783(14) 0.8417(10) 0.3826(11) 0.065(5) Uiso 0.50 1 d PD D 2
H9'1 H 0.8726 0.8886 0.3699 0.097 Uiso 0.50 1 calc PR D 2
H9'2 H 0.9498 0.8248 0.3698 0.097 Uiso 0.50 1 calc PR D 2
H9'3 H 0.8912 0.8482 0.4316 0.097 Uiso 0.50 1 calc PR D 2
O4A O 0.6494(11) 0.8104(7) 0.2322(6) 0.048(2) Uiso 0.50 1 d PD E 1
C10A C 0.6812(14) 0.7937(7) 0.1794(7) 0.035(3) Uiso 0.50 1 d PD E 1
C11A C 0.768(2) 0.8470(10) 0.1569(11) 0.047(3) Uiso 0.50 1 d PD E 1
H11A H 0.7180 0.8702 0.1251 0.071 Uiso 0.50 1 calc PR E 1
H11B H 0.8218 0.8214 0.1346 0.071 Uiso 0.50 1 calc PR E 1
H11C H 0.8212 0.8846 0.1963 0.071 Uiso 0.50 1 calc PR E 1
C12A C 0.628(2) 0.7205(9) 0.1328(10) 0.057(4) Uiso 0.50 1 d PD E 1
H12A H 0.6215 0.6828 0.1593 0.085 Uiso 0.50 1 calc PR E 1
H12B H 0.6843 0.7107 0.1038 0.085 Uiso 0.50 1 calc PR E 1
H12C H 0.5441 0.7195 0.1047 0.085 Uiso 0.50 1 calc PR E 1
O4' O 0.8507(10) 0.7376(6) 0.2163(6) 0.048(2) Uiso 0.50 1 d PD F 2
C10' C 0.7662(12) 0.7558(7) 0.1763(8) 0.035(3) Uiso 0.50 1 d PD F 2
C11' C 0.773(2) 0.8332(8) 0.1707(11) 0.047(3) Uiso 0.50 1 d PD F 2
H11D H 0.8545 0.8636 0.1995 0.071 Uiso 0.50 1 calc PR F 2
H11E H 0.7038 0.8506 0.1853 0.071 Uiso 0.50 1 calc PR F 2
H11F H 0.7664 0.8363 0.1235 0.071 Uiso 0.50 1 calc PR F 2
C12' C 0.6489(15) 0.7012(10) 0.1374(11) 0.057(4) Uiso 0.50 1 d PD F 2
H12D H 0.6526 0.6538 0.1494 0.085 Uiso 0.50 1 calc PR F 2
H12E H 0.6408 0.6960 0.0889 0.085 Uiso 0.50 1 calc PR F 2
H12F H 0.5755 0.7175 0.1483 0.085 Uiso 0.50 1 calc PR F 2

loop_
_atom_site_aniso_label
_atom_site_aniso_U_11
_atom_site_aniso_U_22
_atom_site_aniso_U_33
_atom_site_aniso_U_23
_atom_site_aniso_U_13
_atom_site_aniso_U_12
In1 0.0112(3) 0.0143(3) 0.0113(3) 0.0006(2) 0.0026(2) 0.0010(2)
Cl1 0.0274(11) 0.0178(11) 0.0241(12) -0.0045(9) 0.0038(9) 0.0054(8)
Pd1 0.0102(3) 0.0123(3) 0.0137(3) 0.0008(3) 0.0027(2) 0.0029(2)
O1 0.008(2) 0.020(3) 0.016(3) 0.005(2) 0.001(2) 0.003(2)
C1 0.009(4) 0.027(5) 0.012(4) 0.004(4) 0.002(3) 0.006(3)
O2 0.025(3) 0.026(3) 0.010(3) 0.008(2) 0.005(2) 0.006(2)
C2 0.012(4) 0.022(5) 0.010(4) 0.004(4) 0.000(3) -0.003(3)
C3 0.018(4) 0.019(5) 0.020(5) -0.002(4) 0.008(3) -0.003(3)
C4 0.021(4) 0.030(5) 0.018(5) 0.010(4) 0.004(4) 0.003(4)
C5 0.020(4) 0.029(5) 0.033(5) 0.025(4) 0.016(4) 0.014(4)
C6 0.012(4) 0.022(5) 0.020(4) 0.006(4) 0.008(3) 0.009(3)
C7 0.015(4) 0.019(4) 0.025(5) 0.011(4) 0.008(3) 0.011(3)
P1 0.0147(10) 0.0148(11) 0.0171(11) 0.0028(9) 0.0047(8) 0.0042(8)
C8 0.018(4) 0.007(4) 0.020(4) 0.003(3) 0.004(3) 0.005(3)
C9 0.020(4) 0.024(5) 0.023(5) -0.004(4) 0.007(4) 0.004(3)
C10 0.027(5) 0.038(6) 0.033(6) 0.013(5) 0.013(4) 0.005(4)
C11 0.040(5) 0.049(7) 0.025(5) 0.001(5) 0.017(4) 0.015(5)
C12 0.036(5) 0.023(5) 0.024(5) -0.006(4) 0.004(4) 0.007(4)
C13 0.030(5) 0.020(5) 0.027(5) 0.006(4) 0.010(4) 0.012(4)
C14 0.027(4) 0.014(4) 0.024(5) 0.007(4) 0.017(4) 0.010(3)
C15 0.029(5) 0.014(4) 0.035(5) 0.006(4) 0.014(4) 0.006(4)
C16 0.036(5) 0.034(5) 0.030(5) 0.018(4) 0.021(4) 0.009(4)
C17 0.030(5) 0.020(5) 0.059(7) 0.010(5) 0.029(5) 0.004(4)
C18 0.011(4) 0.033(6) 0.060(7) 0.012(5) 0.013(4) 0.007(4)
C19 0.016(4) 0.023(5) 0.035(5) 0.009(4) 0.007(4) 0.007(3)
O20 0.010(2) 0.007(3) 0.013(3) -0.006(2) -0.001(2) -0.002(2)
C20 0.018(4) 0.009(4) 0.011(4) 0.000(3) 0.007(3) 0.005(3)
C21 0.012(4) 0.014(4) 0.014(4) 0.000(3) -0.001(3) 0.007(3)
O21 0.009(2) 0.026(3) 0.015(3) 0.001(2) 0.006(2) 0.002(2)
C22 0.018(4) 0.025(5) 0.017(4) 0.008(4) 0.009(3) 0.003(3)
C23 0.014(4) 0.028(5) 0.017(4) 0.008(4) 0.002(3) 0.004(3)
C24 0.017(4) 0.021(5) 0.021(5) -0.002(4) -0.001(3) 0.003(3)
C25 0.018(4) 0.010(4) 0.017(4) -0.004(3) 0.005(3) 0.002(3)
C26 0.014(4) 0.011(4) 0.023(4) 0.003(3) 0.002(3) 0.003(3)
P2 0.0100(9) 0.0127(11) 0.0160(11) 0.0012(9) 0.0030(8) 0.0027(8)
C27 0.016(4) 0.011(4) 0.024(5) 0.006(4) 0.008(3) 0.005(3)
C28 0.030(5) 0.035(5) 0.035(5) 0.018(4) 0.017(4) 0.018(4)
C29 0.036(5) 0.058(7) 0.030(6) 0.018(5) 0.018(4) 0.020(5)
C30 0.037(5) 0.050(6) 0.030(5) 0.016(5) 0.025(4) 0.016(5)
C31 0.016(4) 0.032(5) 0.036(5) 0.008(4) 0.007(4) 0.006(4)
C32 0.017(4) 0.015(4) 0.025(5) 0.003(4) 0.010(3) 0.003(3)
C33 0.015(4) 0.020(4) 0.018(4) 0.006(3) 0.001(3) 0.012(3)
C34 0.024(4) 0.015(4) 0.027(5) 0.001(4) 0.011(4) 0.007(3)
C35 0.028(5) 0.028(5) 0.027(5) -0.003(4) 0.016(4) 0.000(4)
C36 0.027(5) 0.029(5) 0.020(5) -0.010(4) 0.000(4) -0.003(4)
C37 0.016(4) 0.023(5) 0.027(5) 0.002(4) 0.003(4) -0.010(3)
C38 0.016(4) 0.025(5) 0.026(5) 0.003(4) 0.010(4) 0.007(3)
In2 0.0115(3) 0.0147(3) 0.0114(3) -0.0007(2) 0.0027(2) 0.0011(2)
Cl2 0.0346(11) 0.0183(11) 0.0213(11) -0.0039(9) 0.0019(9) 0.0104(9)
Pd2 0.0110(3) 0.0108(3) 0.0171(3) 0.0001(3) 0.0034(2) 0.0016(2)
O39 0.009(2) 0.017(3) 0.015(3) 0.002(2) 0.000(2) 0.000(2)
C39 0.008(4) 0.020(5) 0.022(5) 0.009(4) 0.008(3) 0.006(3)
C40 0.013(4) 0.015(4) 0.028(5) 0.004(4) 0.005(3) 0.005(3)
O40 0.025(3) 0.019(3) 0.019(3) 0.005(2) 0.009(2) 0.004(2)
C41 0.031(5) 0.036(6) 0.007(4) 0.006(4) 0.003(4) 0.010(4)
C42 0.034(5) 0.029(6) 0.032(6) 0.011(4) 0.003(4) 0.012(4)
C43 0.035(5) 0.020(5) 0.043(6) 0.017(4) 0.015(4) 0.013(4)
C44 0.014(4) 0.031(5) 0.022(5) 0.003(4) 0.009(3) 0.007(3)
C45 0.024(4) 0.019(5) 0.029(5) 0.004(4) 0.013(4) 0.013(3)
P3 0.0168(10) 0.0120(11) 0.0228(12) 0.0011(9) 0.0067(9) 0.0032(8)
C46 0.029(4) 0.011(4) 0.023(5) -0.003(4) 0.009(4) 0.010(3)
C47 0.026(4) 0.011(4) 0.034(5) 0.002(4) 0.004(4) 0.001(3)
C48 0.038(5) 0.022(5) 0.029(5) -0.009(4) 0.002(4) 0.005(4)
C49 0.058(6) 0.032(6) 0.029(6) -0.005(5) 0.023(5) 0.001(5)
C50 0.068(7) 0.018(5) 0.034(6) -0.003(4) 0.030(5) -0.013(4)
C51 0.028(5) 0.019(5) 0.024(5) -0.009(4) 0.007(4) -0.009(4)
C52 0.028(5) 0.006(4) 0.036(5) 0.002(4) 0.013(4) 0.005(3)
C53 0.022(4) 0.016(5) 0.042(6) -0.006(4) 0.014(4) 0.003(3)
C54 0.025(5) 0.025(5) 0.062(7) 0.004(5) 0.011(5) 0.005(4)
C55 0.030(5) 0.032(6) 0.061(7) 0.009(5) 0.024(5) 0.003(4)
C56 0.051(6) 0.025(5) 0.042(6) 0.020(5) 0.025(5) 0.010(4)
C57 0.037(5) 0.016(5) 0.036(5) 0.006(4) 0.017(4) 0.009(4)
O58 0.011(2) 0.011(3) 0.014(3) 0.001(2) 0.001(2) 0.000(2)
C58 0.020(4) 0.007(4) 0.013(4) -0.002(3) 0.003(3) 0.004(3)
C59 0.015(4) 0.013(4) 0.012(4) -0.007(3) 0.001(3) 0.003(3)
O59 0.014(3) 0.026(3) 0.017(3) 0.008(2) 0.005(2) 0.004(2)
C60 0.014(4) 0.026(5) 0.021(5) 0.006(4) 0.006(3) 0.003(3)
C61 0.020(4) 0.027(5) 0.023(5) 0.008(4) -0.001(4) 0.004(4)
C62 0.008(4) 0.023(5) 0.031(5) 0.008(4) 0.006(3) 0.002(3)
C63 0.011(4) 0.008(4) 0.016(4) -0.011(3) -0.002(3) 0.001(3)
C64 0.011(4) 0.014(4) 0.023(4) 0.000(3) 0.001(3) 0.005(3)
P4 0.0122(10) 0.0131(11) 0.0191(11) 0.0014(9) 0.0047(8) 0.0011(8)
C65 0.012(4) 0.014(4) 0.020(4) 0.000(4) 0.003(3) -0.001(3)
C66 0.021(4) 0.023(5) 0.034(5) 0.012(4) 0.015(4) 0.008(4)
C67 0.033(5) 0.034(6) 0.029(5) 0.010(4) 0.011(4) 0.002(4)
C68 0.029(5) 0.036(6) 0.037(6) 0.007(5) 0.018(4) -0.005(4)
C69 0.029(5) 0.029(5) 0.042(6) 0.006(5) 0.022(4) 0.006(4)
C70 0.028(5) 0.021(5) 0.040(6) 0.014(4) 0.013(4) 0.010(4)
C71 0.016(4) 0.004(4) 0.028(5) 0.005(3) 0.004(3) 0.004(3)
C72 0.015(4) 0.025(5) 0.017(4) 0.002(4) 0.000(3) 0.007(3)
C73 0.026(5) 0.030(5) 0.022(5) 0.001(4) 0.009(4) 0.005(4)
C74 0.043(5) 0.026(5) 0.021(5) 0.007(4) 0.004(4) 0.002(4)
C75 0.027(5) 0.025(5) 0.022(5) 0.001(4) 0.003(4) -0.002(4)
C76 0.021(4) 0.018(5) 0.023(5) 0.005(4) 0.004(4) 0.005(3)
O1A 0.051(4) 0.074(5) 0.054(5) 0.017(4) 0.032(4) 0.020(4)
C1A 0.054(6) 0.029(6) 0.038(6) 0.017(5) 0.016(5) 0.022(5)
C2A 0.047(6) 0.036(6) 0.051(7) -0.001(5) 0.015(5) 0.007(5)
C3A 0.036(6) 0.058(8) 0.063(8) -0.018(6) -0.001(5) 0.011(5)

loop_
_atom_type_symbol
_atom_type_description
_atom_type_scat_dispersion_real
_atom_type_scat_dispersion_imag
_atom_type_scat_source
C C 0.0033 0.0016 'International Tables Vol C Tables 4.2.6.8 and 6.1.1.4'
H H 0.0000 0.0000 'International Tables Vol C Tables 4.2.6.8 and 6.1.1.4'
O O 0.0106 0.0060 'International Tables Vol C Tables 4.2.6.8 and 6.1.1.4'
P P 0.1023 0.0942 'International Tables Vol C Tables 4.2.6.8 and 6.1.1.4'
Cl Cl 0.1484 0.1585 'International Tables Vol C Tables 4.2.6.8 and 6.1.1.4'
Pd Pd -0.9988 1.0072 'International Tables Vol C Tables 4.2.6.8 and 6.1.1.4'
In In -0.7276 1.3100 'International Tables Vol C Tables 4.2.6.8 and 6.1.1.4'

loop_
_geom_angle_atom_site_label_1
_geom_angle_atom_site_label_2
_geom_angle_atom_site_label_3
_geom_angle
O2 In1 O59 99.81(18)
O2 In1 O21 170.41(17)
O59 In1 O21 70.76(17)
O2 In1 O20 114.02(18)
O59 In1 O20 140.92(18)
O21 In1 O20 74.34(17)
O2 In1 O1 76.28(19)
O59 In1 O1 97.58(17)
O21 In1 O1 102.73(18)
O20 In1 O1 73.39(16)
O2 In1 Cl1 90.57(15)
O59 In1 Cl1 103.84(14)
O21 In1 Cl1 93.39(13)
O20 In1 Cl1 95.15(12)
O1 In1 Cl1 156.53(12)
O1 Pd1 O20 80.55(18)
O1 Pd1 P1 89.38(14)
O20 Pd1 P1 168.63(13)
O1 Pd1 P2 170.62(14)
O20 Pd1 P2 90.17(13)
P1 Pd1 P2 99.99(7)
C1 O1 Pd1 113.0(4)
C1 O1 In1 110.2(4)
Pd1 O1 In1 102.30(18)
O1 C1 C6 121.1(7)
O1 C1 C2 117.4(7)
C6 C1 C2 121.6(7)
C2 O2 In1 115.9(4)
O2 C2 C3 122.8(7)
O2 C2 C1 120.0(6)
C3 C2 C1 117.2(7)
C4 C3 C2 120.9(7)
C4 C3 H3 119.5
C2 C3 H3 119.5
C3 C4 C5 120.8(7)
C3 C4 H4 119.6
C5 C4 H4 119.6
C4 C5 C6 120.0(7)
C4 C5 H5 120.0
C6 C5 H5 120.0
C1 C6 C5 119.4(7)
C1 C6 C7 118.3(6)
C5 C6 C7 122.3(7)
C6 C7 P1 116.0(5)
C6 C7 H7A 108.3
P1 C7 H7A 108.3
C6 C7 H7B 108.3
P1 C7 H7B 108.3
H7A C7 H7B 107.4
C8 P1 C14 108.9(3)
C8 P1 C7 102.5(3)
C14 P1 C7 107.4(4)
C8 P1 Pd1 110.4(2)
C14 P1 Pd1 119.2(2)
C7 P1 Pd1 107.0(3)
C13 C8 C9 118.9(7)
C13 C8 P1 125.7(6)
C9 C8 P1 115.4(6)
C10 C9 C8 120.0(7)
C10 C9 H9 120.0
C8 C9 H9 120.0
C11 C10 C9 119.5(8)
C11 C10 H10 120.2
C9 C10 H10 120.2
C12 C11 C10 120.6(8)
C12 C11 H11 119.7
C10 C11 H11 119.7
C11 C12 C13 119.7(8)
C11 C12 H12 120.2
C13 C12 H12 120.2
C8 C13 C12 121.4(8)
C8 C13 H13 119.3
C12 C13 H13 119.3
C19 C14 C15 120.3(7)
C19 C14 P1 121.0(6)
C15 C14 P1 118.4(6)
C16 C15 C14 119.3(8)
C16 C15 H15 120.4
C14 C15 H15 120.4
C17 C16 C15 120.1(8)
C17 C16 H16 120.0
C15 C16 H16 120.0
C16 C17 C18 121.0(8)
C16 C17 H17 119.5
C18 C17 H17 119.5
C19 C18 C17 118.6(8)
C19 C18 H18 120.7
C17 C18 H18 120.7
C14 C19 C18 120.7(8)
C14 C19 H19 119.7
C18 C19 H19 119.7
C20 O20 Pd1 109.8(4)
C20 O20 In1 112.6(4)
Pd1 O20 In1 103.60(18)
O20 C20 C21 119.8(6)
O20 C20 C25 119.7(6)
C21 C20 C25 120.5(7)
O21 C21 C22 123.9(6)
O21 C21 C20 116.2(6)
C22 C21 C20 119.9(6)
C21 O21 In2 132.7(4)
C21 O21 In1 116.4(4)
In2 O21 In1 109.6(2)
C21 C22 C23 120.3(7)
C21 C22 H22 119.8
C23 C22 H22 119.8
C24 C23 C22 120.1(7)
C24 C23 H23 120.0
C22 C23 H23 120.0
C23 C24 C25 120.9(7)
C23 C24 H24 119.5
C25 C24 H24 119.5
C24 C25 C20 118.2(7)
C24 C25 C26 124.2(7)
C20 C25 C26 117.5(7)
C25 C26 P2 113.7(5)
C25 C26 H26A 108.8
P2 C26 H26A 108.8
C25 C26 H26B 108.8
P2 C26 H26B 108.8
H26A C26 H26B 107.7
C33 P2 C27 107.9(3)
C33 P2 C26 105.5(3)
C27 P2 C26 102.2(3)
C33 P2 Pd1 116.9(2)
C27 P2 Pd1 117.1(3)
C26 P2 Pd1 105.4(2)
C28 C27 C32 119.0(7)
C28 C27 P2 121.8(5)
C32 C27 P2 119.0(6)
C27 C28 C29 120.9(7)
C27 C28 H28 119.6
C29 C28 H28 119.6
C30 C29 C28 120.1(8)
C30 C29 H29 120.0
C28 C29 H29 120.0
C31 C30 C29 119.8(7)
C31 C30 H30 120.1
C29 C30 H30 120.1
C30 C31 C32 120.8(7)
C30 C31 H31 119.6
C32 C31 H31 119.6
C31 C32 C27 119.4(7)
C31 C32 H32 120.3
C27 C32 H32 120.3
C38 C33 C34 119.6(7)
C38 C33 P2 123.4(6)
C34 C33 P2 117.0(6)
C35 C34 C33 119.1(7)
C35 C34 H34 120.4
C33 C34 H34 120.4
C36 C35 C34 120.4(7)
C36 C35 H35 119.8
C34 C35 H35 119.8
C37 C36 C35 121.1(8)
C37 C36 H36 119.4
C35 C36 H36 119.4
C36 C37 C38 119.3(7)
C36 C37 H37 120.4
C38 C37 H37 120.4
C33 C38 C37 120.5(7)
C33 C38 H38 119.8
C37 C38 H38 119.8
O40 In2 O21 103.13(18)
O40 In2 O59 171.50(18)
O21 In2 O59 70.73(17)
O40 In2 O58 109.14(18)
O21 In2 O58 143.00(18)
O59 In2 O58 75.09(17)
O40 In2 O39 76.70(19)
O21 In2 O39 96.56(17)
O59 In2 O39 97.84(18)
O58 In2 O39 74.28(16)
O40 In2 Cl2 93.02(15)
O21 In2 Cl2 98.02(14)
O59 In2 Cl2 93.68(14)
O58 In2 Cl2 97.88(13)
O39 In2 Cl2 163.77(13)
O39 Pd2 O58 81.24(18)
O39 Pd2 P3 87.96(14)
O58 Pd2 P3 166.59(13)
O39 Pd2 P4 170.04(14)
O58 Pd2 P4 89.34(13)
P3 Pd2 P4 101.81(7)
C39 O39 Pd2 108.4(4)
C39 O39 In2 110.0(4)
Pd2 O39 In2 101.47(18)
O39 C39 C44 120.4(7)
O39 C39 C40 117.4(7)
C44 C39 C40 122.2(7)
O40 C40 C41 122.9(7)
O40 C40 C39 120.2(7)
C41 C40 C39 116.8(7)
C40 O40 In2 115.6(5)
C42 C41 C40 121.1(8)
C42 C41 H41 119.5
C40 C41 H41 119.5
C43 C42 C41 120.7(8)
C43 C42 H42 119.7
C41 C42 H42 119.7
C42 C43 C44 119.8(8)
C42 C43 H43 120.1
C44 C43 H43 120.1
C39 C44 C43 119.3(8)
C39 C44 C45 117.6(7)
C43 C44 C45 123.0(8)
C44 C45 P3 116.1(5)
C44 C45 H45A 108.3
P3 C45 H45A 108.3
C44 C45 H45B 108.3
P3 C45 H45B 108.3
H45A C45 H45B 107.4
C46 P3 C52 109.7(4)
C46 P3 C45 102.6(3)
C52 P3 C45 107.8(4)
C46 P3 Pd2 110.0(3)
C52 P3 Pd2 119.6(2)
C45 P3 Pd2 105.7(3)
C47 C46 C51 118.5(7)
C47 C46 P3 125.3(6)
C51 C46 P3 116.1(6)
C48 C47 C46 120.0(8)
C48 C47 H47 120.0
C46 C47 H47 120.0
C49 C48 C47 120.3(8)
C49 C48 H48 119.8
C47 C48 H48 119.8
C48 C49 C50 120.5(8)
C48 C49 H49 119.7
C50 C49 H49 119.7
C51 C50 C49 119.2(8)
C51 C50 H50 120.4
C49 C50 H50 120.4
C50 C51 C46 121.3(7)
C50 C51 H51 119.3
C46 C51 H51 119.3
C57 C52 C53 119.4(8)
C57 C52 P3 120.2(6)
C53 C52 P3 120.0(6)
C54 C53 C52 119.1(9)
C54 C53 H53 120.5
C52 C53 H53 120.5
C53 C54 C55 120.5(9)
C53 C54 H54 119.7
C55 C54 H54 119.7
C56 C55 C54 119.3(8)
C56 C55 H55 120.3
C54 C55 H55 120.3
C57 C56 C55 120.2(9)
C57 C56 H56 119.9
C55 C56 H56 119.9
C56 C57 C52 121.5(9)
C56 C57 H57 119.3
C52 C57 H57 119.3
C58 O58 Pd2 108.0(4)
C58 O58 In2 111.8(4)
Pd2 O58 In2 103.00(18)
O58 C58 C59 120.5(6)
O58 C58 C63 119.5(6)
C59 C58 C63 119.8(7)
O59 C59 C60 124.3(6)
O59 C59 C58 116.0(6)
C60 C59 C58 119.7(6)
C59 O59 In1 136.5(4)
C59 O59 In2 114.6(4)
In1 O59 In2 108.9(2)
C59 C60 C61 119.3(7)
C59 C60 H60 120.3
C61 C60 H60 120.3
C62 C61 C60 121.1(8)
C62 C61 H61 119.5
C60 C61 H61 119.5
C61 C62 C63 120.9(7)
C61 C62 H62 119.5
C63 C62 H62 119.5
C62 C63 C58 118.9(7)
C62 C63 C64 123.9(6)
C58 C63 C64 117.2(7)
C63 C64 P4 112.0(5)
C63 C64 H64A 109.2
P4 C64 H64A 109.2
C63 C64 H64B 109.2
P4 C64 H64B 109.2
H64A C64 H64B 107.9
C65 P4 C71 107.7(3)
C65 P4 C64 104.9(3)
C71 P4 C64 104.7(3)
C65 P4 Pd2 117.4(2)
C71 P4 Pd2 115.5(2)
C64 P4 Pd2 105.4(2)
C66 C65 C70 118.8(7)
C66 C65 P4 122.5(5)
C70 C65 P4 118.7(6)
C65 C66 C67 121.0(7)
C65 C66 H66 119.5
C67 C66 H66 119.5
C68 C67 C66 120.2(8)
C68 C67 H67 119.9
C66 C67 H67 119.9
C69 C68 C67 119.3(8)
C69 C68 H68 120.3
C67 C68 H68 120.3
C68 C69 C70 122.4(8)
C68 C69 H69 118.8
C70 C69 H69 118.8
C69 C70 C65 118.2(8)
C69 C70 H70 120.9
C65 C70 H70 120.9
C72 C71 C76 119.6(7)
C72 C71 P4 118.4(5)
C76 C71 P4 122.0(6)
C73 C72 C71 120.6(7)
C73 C72 H72 119.7
C71 C72 H72 119.7
C72 C73 C74 120.2(7)
C72 C73 H73 119.9
C74 C73 H73 119.9
C75 C74 C73 119.3(8)
C75 C74 H74 120.4
C73 C74 H74 120.4
C74 C75 C76 121.0(8)
C74 C75 H75 119.5
C76 C75 H75 119.5
C75 C76 C71 119.2(7)
C75 C76 H76 120.4
C71 C76 H76 120.4
O1A C1A C3A 121.0(7)
O1A C1A C2A 121.3(7)
C3A C1A C2A 117.7(7)
C1A C2A H2A1 109.5
C1A C2A H2A2 109.5
H2A1 C2A H2A2 109.5
C1A C2A H2A3 109.5
H2A1 C2A H2A3 109.5
H2A2 C2A H2A3 109.5
C1A C3A H3A1 109.5
C1A C3A H3A2 109.5
H3A1 C3A H3A2 109.5
C1A C3A H3A3 109.5
H3A1 C3A H3A3 109.5
H3A2 C3A H3A3 109.5
O2A C4A C5A 119.5(10)
O2A C4A C6A 122.0(9)
C5A C4A C6A 118.3(10)
O2' C4' C6' 120.9(11)
O2' C4' C5' 119.1(10)
C6' C4' C5' 117.8(10)
C4' C5' H5'1 109.5
C4' C5' H5'2 109.5
H5'1 C5' H5'2 109.5
C4' C5' H5'3 109.5
H5'1 C5' H5'3 109.5
H5'2 C5' H5'3 109.5
C4' C6' H6'1 109.5
C4' C6' H6'2 109.5
H6'1 C6' H6'2 109.5
C4' C6' H6'3 109.5
H6'1 C6' H6'3 109.5
H6'2 C6' H6'3 109.5
O3A C7A C9A 121.6(10)
O3A C7A C8A 120.6(10)
C9A C7A C8A 117.8(10)
O3' C7' C9' 120.9(10)
O3' C7' C8' 121.6(10)
C9' C7' C8' 117.3(10)
C7' C8' H8'1 109.5
C7' C8' H8'2 109.5
H8'1 C8' H8'2 109.5
C7' C8' H8'3 109.5
H8'1 C8' H8'3 109.5
H8'2 C8' H8'3 109.5
C7' C9' H9'1 109.5
C7' C9' H9'2 109.5
H9'1 C9' H9'2 109.5
C7' C9' H9'3 109.5
H9'1 C9' H9'3 109.5
H9'2 C9' H9'3 109.5
O4A C10A C12A 121.6(10)
O4A C10A C11A 121.9(10)
C12A C10A C11A 116.4(10)
O4' C10' C12' 120.2(10)
O4' C10' C11' 121.8(10)
C12' C10' C11' 117.7(10)
C10' C11' H11D 109.5
C10' C11' H11E 109.5
H11D C11' H11E 109.5
C10' C11' H11F 109.5
H11D C11' H11F 109.5
H11E C11' H11F 109.5
C10' C12' H12D 109.5
C10' C12' H12E 109.5
H12D C12' H12E 109.5
C10' C12' H12F 109.5
H12D C12' H12F 109.5
H12E C12' H12F 109.5

loop_
_geom_bond_atom_site_label_1
_geom_bond_atom_site_label_2
_geom_bond_distance
In1 O2 2.097(5)
In1 O59 2.162(4)
In1 O21 2.191(5)
In1 O20 2.231(4)
In1 O1 2.271(5)
In1 Cl1 2.4127(19)
Pd1 O1 2.080(4)
Pd1 O20 2.082(5)
Pd1 P1 2.250(2)
Pd1 P2 2.2540(19)
O1 C1 1.362(8)
C1 C6 1.386(10)
C1 C2 1.411(10)
O2 C2 1.327(8)
C2 C3 1.404(10)
C3 C4 1.375(10)
C3 H3 0.9500
C4 C5 1.383(11)
C4 H4 0.9500
C5 C6 1.387(10)
C5 H5 0.9500
C6 C7 1.519(10)
C7 P1 1.828(7)
C7 H7A 0.9900
C7 H7B 0.9900
P1 C8 1.812(7)
P1 C14 1.825(7)
C8 C13 1.372(10)
C8 C9 1.399(10)
C9 C10 1.388(11)
C9 H9 0.9500
C10 C11 1.383(12)
C10 H10 0.9500
C11 C12 1.372(12)
C11 H11 0.9500
C12 C13 1.374(11)
C12 H12 0.9500
C13 H13 0.9500
C14 C19 1.357(10)
C14 C15 1.390(10)
C15 C16 1.388(10)
C15 H15 0.9500
C16 C17 1.347(12)
C16 H16 0.9500
C17 C18 1.396(12)
C17 H17 0.9500
C18 C19 1.382(11)
C18 H18 0.9500
C19 H19 0.9500
O20 C20 1.368(8)
C20 C21 1.395(10)
C20 C25 1.413(10)
C21 O21 1.354(8)
C21 C22 1.384(10)
O21 In2 2.153(4)
C22 C23 1.389(10)
C22 H22 0.9500
C23 C24 1.387(10)
C23 H23 0.9500
C24 C25 1.399(10)
C24 H24 0.9500
C25 C26 1.491(10)
C26 P2 1.832(7)
C26 H26A 0.9900
C26 H26B 0.9900
P2 C33 1.806(8)
P2 C27 1.811(7)
C27 C28 1.373(10)
C27 C32 1.395(9)
C28 C29 1.377(11)
C28 H28 0.9500
C29 C30 1.374(11)
C29 H29 0.9500
C30 C31 1.361(11)
C30 H30 0.9500
C31 C32 1.388(10)
C31 H31 0.9500
C32 H32 0.9500
C33 C38 1.389(10)
C33 C34 1.408(10)
C34 C35 1.391(11)
C34 H34 0.9500
C35 C36 1.378(11)
C35 H35 0.9500
C36 C37 1.375(11)
C36 H36 0.9500
C37 C38 1.396(10)
C37 H37 0.9500
C38 H38 0.9500
In2 O40 2.098(5)
In2 O59 2.201(5)
In2 O58 2.218(4)
In2 O39 2.267(5)
In2 Cl2 2.4135(19)
Pd2 O39 2.078(4)
Pd2 O58 2.082(5)
Pd2 P3 2.257(2)
Pd2 P4 2.2630(19)
O39 C39 1.375(8)
C39 C44 1.380(10)
C39 C40 1.406(10)
C40 O40 1.335(8)
C40 C41 1.405(10)
C41 C42 1.382(11)
C41 H41 0.9500
C42 C43 1.377(12)
C42 H42 0.9500
C43 C44 1.393(11)
C43 H43 0.9500
C44 C45 1.509(11)
C45 P3 1.834(8)
C45 H45A 0.9900
C45 H45B 0.9900
P3 C46 1.805(8)
P3 C52 1.815(8)
C46 C47 1.391(10)
C46 C51 1.401(11)
C47 C48 1.384(11)
C47 H47 0.9500
C48 C49 1.372(12)
C48 H48 0.9500
C49 C50 1.388(12)
C49 H49 0.9500
C50 C51 1.366(11)
C50 H50 0.9500
C51 H51 0.9500
C52 C57 1.393(11)
C52 C53 1.400(11)
C53 C54 1.397(11)
C53 H53 0.9500
C54 C55 1.401(13)
C54 H54 0.9500
C55 C56 1.390(13)
C55 H55 0.9500
C56 C57 1.362(11)
C56 H56 0.9500
C57 H57 0.9500
O58 C58 1.364(8)
C58 C59 1.402(10)
C58 C63 1.405(9)
C59 O59 1.366(8)
C59 C60 1.384(10)
C60 C61 1.390(10)
C60 H60 0.9500
C61 C62 1.361(10)
C61 H61 0.9500
C62 C63 1.381(10)
C62 H62 0.9500
C63 C64 1.498(10)
C64 P4 1.836(7)
C64 H64A 0.9900
C64 H64B 0.9900
P4 C65 1.803(7)
P4 C71 1.805(8)
C65 C66 1.355(10)
C65 C70 1.441(10)
C66 C67 1.393(11)
C66 H66 0.9500
C67 C68 1.379(11)
C67 H67 0.9500
C68 C69 1.355(11)
C68 H68 0.9500
C69 C70 1.378(11)
C69 H69 0.9500
C70 H70 0.9500
C71 C72 1.386(10)
C71 C76 1.396(10)
C72 C73 1.379(10)
C72 H72 0.9500
C73 C74 1.389(11)
C73 H73 0.9500
C74 C75 1.383(11)
C74 H74 0.9500
C75 C76 1.388(10)
C75 H75 0.9500
C76 H76 0.9500
O1A C1A 1.232(7)
C1A C3A 1.481(7)
C1A C2A 1.486(7)
C2A H2A1 0.9800
C2A H2A2 0.9800
C2A H2A3 0.9800
C3A H3A1 0.9800
C3A H3A2 0.9800
C3A H3A3 0.9800
O2A C4A 1.244(9)
C4A C5A 1.484(8)
C4A C6A 1.485(8)
C5A H5A1 0.9800
C5A H5A2 0.9800
C5A H5A3 0.9800
C6A H6A1 0.9800
C6A H6A2 0.9800
C6A H6A3 0.9800
O2' C4' 1.246(10)
C4' C6' 1.484(8)
C4' C5' 1.487(8)
C5' H5'1 0.9800
C5' H5'2 0.9800
C5' H5'3 0.9800
C6' H6'1 0.9800
C6' H6'2 0.9800
C6' H6'3 0.9800
O3A C7A 1.235(9)
C7A C9A 1.483(8)
C7A C8A 1.488(8)
C8A H8A1 0.9800
C8A H8A2 0.9800
C8A H8A3 0.9800
C9A H9A1 0.9800
C9A H9A2 0.9800
C9A H9A3 0.9800
O3' C7' 1.240(9)
C7' C9' 1.481(8)
C7' C8' 1.488(8)
C8' H8'1 0.9800
C8' H8'2 0.9800
C8' H8'3 0.9800
C9' H9'1 0.9800
C9' H9'2 0.9800
C9' H9'3 0.9800
O4A C10A 1.236(9)
C10A C12A 1.485(8)
C10A C11A 1.486(8)
C11A H11A 0.9800
C11A H11B 0.9800
C11A H11C 0.9800
C12A H12A 0.9800
C12A H12B 0.9800
C12A H12C 0.9800
O4' C10' 1.246(9)
C10' C12' 1.479(8)
C10' C11' 1.486(8)
C11' H11D 0.9800
C11' H11E 0.9800
C11' H11F 0.9800
C12' H12D 0.9800
C12' H12E 0.9800
C12' H12F 0.9800

loop_
_geom_torsion_atom_site_label_1
_geom_torsion_atom_site_label_2
_geom_torsion_atom_site_label_3
_geom_torsion_atom_site_label_4
_geom_torsion
O20 Pd1 O1 C1 121.5(5)
P1 Pd1 O1 C1 -63.8(4)
P2 Pd1 O1 C1 112.9(9)
O20 Pd1 O1 In1 3.01(18)
P1 Pd1 O1 In1 177.70(16)
P2 Pd1 O1 In1 -5.6(10)
O2 In1 O1 C1 -2.6(4)
O59 In1 O1 C1 95.7(4)
O21 In1 O1 C1 167.6(4)
O20 In1 O1 C1 -123.3(4)
Cl1 In1 O1 C1 -60.1(5)
O2 In1 O1 Pd1 117.8(2)
O59 In1 O1 Pd1 -143.9(2)
O21 In1 O1 Pd1 -72.0(2)
O20 In1 O1 Pd1 -2.89(18)
Cl1 In1 O1 Pd1 60.2(4)
Pd1 O1 C1 C6 68.1(7)
In1 O1 C1 C6 -178.1(5)
Pd1 O1 C1 C2 -112.9(6)
In1 O1 C1 C2 0.8(7)
O59 In1 O2 C2 -91.2(4)
O21 In1 O2 C2 -80.9(13)
O20 In1 O2 C2 68.7(4)
O1 In1 O2 C2 4.2(4)
Cl1 In1 O2 C2 164.6(4)
In1 O2 C2 C3 172.5(5)
In1 O2 C2 C1 -5.5(8)
O1 C1 C2 O2 3.0(9)
C6 C1 C2 O2 -178.1(6)
O1 C1 C2 C3 -175.1(6)
C6 C1 C2 C3 3.8(10)
O2 C2 C3 C4 177.6(6)
C1 C2 C3 C4 -4.4(10)
C2 C3 C4 C5 2.1(10)
C3 C4 C5 C6 1.0(10)
O1 C1 C6 C5 178.0(6)
C2 C1 C6 C5 -0.9(10)
O1 C1 C6 C7 0.2(9)
C2 C1 C6 C7 -178.7(6)
C4 C5 C6 C1 -1.6(10)
C4 C5 C6 C7 176.1(6)
C1 C6 C7 P1 -56.6(8)
C5 C6 C7 P1 125.7(6)
C6 C7 P1 C8 153.1(5)
C6 C7 P1 C14 -92.2(6)
C6 C7 P1 Pd1 36.9(6)
O1 Pd1 P1 C8 -98.4(3)
O20 Pd1 P1 C8 -70.8(8)
P2 Pd1 P1 C8 82.2(3)
O1 Pd1 P1 C14 134.4(3)
O20 Pd1 P1 C14 162.0(8)
P2 Pd1 P1 C14 -45.0(3)
O1 Pd1 P1 C7 12.5(3)
O20 Pd1 P1 C7 40.1(8)
P2 Pd1 P1 C7 -167.0(3)
C14 P1 C8 C13 -5.6(7)
C7 P1 C8 C13 108.0(7)
Pd1 P1 C8 C13 -138.3(6)
C14 P1 C8 C9 175.2(5)
C7 P1 C8 C9 -71.3(6)
Pd1 P1 C8 C9 42.5(6)
C13 C8 C9 C10 -0.9(11)
P1 C8 C9 C10 178.4(6)
C8 C9 C10 C11 1.1(12)
C9 C10 C11 C12 -0.2(13)
C10 C11 C12 C13 -0.8(13)
C9 C8 C13 C12 -0.1(11)
P1 C8 C13 C12 -179.4(6)
C11 C12 C13 C8 1.0(12)
C8 P1 C14 C19 -49.9(7)
C7 P1 C14 C19 -160.3(6)
Pd1 P1 C14 C19 78.0(6)
C8 P1 C14 C15 136.7(6)
C7 P1 C14 C15 26.4(6)
Pd1 P1 C14 C15 -95.4(6)
C19 C14 C15 C16 1.1(11)
P1 C14 C15 C16 174.5(6)
C14 C15 C16 C17 0.3(12)
C15 C16 C17 C18 -0.5(12)
C16 C17 C18 C19 -0.7(12)
C15 C14 C19 C18 -2.3(11)
P1 C14 C19 C18 -175.6(6)
C17 C18 C19 C14 2.1(12)
O1 Pd1 O20 C20 117.4(4)
P1 Pd1 O20 C20 89.4(8)
P2 Pd1 O20 C20 -64.0(4)
O1 Pd1 O20 In1 -3.08(19)
P1 Pd1 O20 In1 -31.1(8)
P2 Pd1 O20 In1 175.52(16)
O2 In1 O20 C20 178.2(4)
O59 In1 O20 C20 -34.2(5)
O21 In1 O20 C20 -6.8(4)
O1 In1 O20 C20 -115.6(4)
Cl1 In1 O20 C20 85.3(4)
O2 In1 O20 Pd1 -63.3(2)
O59 In1 O20 Pd1 84.3(3)
O21 In1 O20 Pd1 111.7(2)
O1 In1 O20 Pd1 2.91(18)
Cl1 In1 O20 Pd1 -156.20(16)
Pd1 O20 C20 C21 -108.6(6)
In1 O20 C20 C21 6.2(7)
Pd1 O20 C20 C25 71.2(6)
In1 O20 C20 C25 -173.9(5)
O20 C20 C21 O21 -0.1(9)
C25 C20 C21 O21 -180.0(6)
O20 C20 C21 C22 -178.4(6)
C25 C20 C21 C22 1.8(10)
C22 C21 O21 In2 -22.6(10)
C20 C21 O21 In2 159.2(5)
C22 C21 O21 In1 171.8(5)
C20 C21 O21 In1 -6.3(8)
O2 In1 O21 C21 158.5(11)
O59 In1 O21 C21 169.2(5)
O20 In1 O21 C21 7.1(4)
O1 In1 O21 C21 75.5(5)
Cl1 In1 O21 C21 -87.3(4)
O2 In1 O21 In2 -10.3(13)
O59 In1 O21 In2 0.5(2)
O20 In1 O21 In2 -161.6(2)
O1 In1 O21 In2 -93.2(2)
Cl1 In1 O21 In2 103.96(19)
O21 C21 C22 C23 -179.9(7)
C20 C21 C22 C23 -1.8(11)
C21 C22 C23 C24 0.6(11)
C22 C23 C24 C25 0.7(11)
C23 C24 C25 C20 -0.8(11)
C23 C24 C25 C26 -179.9(7)
O20 C20 C25 C24 179.7(6)
C21 C20 C25 C24 -0.5(10)
O20 C20 C25 C26 -1.1(9)
C21 C20 C25 C26 178.7(6)
C24 C25 C26 P2 117.2(7)
C20 C25 C26 P2 -61.9(8)
C25 C26 P2 C33 -80.6(6)
C25 C26 P2 C27 166.7(5)
C25 C26 P2 Pd1 43.7(6)
O1 Pd1 P2 C33 134.8(9)
O20 Pd1 P2 C33 126.3(3)
P1 Pd1 P2 C33 -48.6(3)
O1 Pd1 P2 C27 -94.9(9)
O20 Pd1 P2 C27 -103.4(3)
P1 Pd1 P2 C27 81.8(3)
O1 Pd1 P2 C26 17.9(9)
O20 Pd1 P2 C26 9.5(3)
P1 Pd1 P2 C26 -165.4(3)
C33 P2 C27 C28 116.5(7)
C26 P2 C27 C28 -132.5(7)
Pd1 P2 C27 C28 -17.9(8)
C33 P2 C27 C32 -68.5(6)
C26 P2 C27 C32 42.5(7)
Pd1 P2 C27 C32 157.1(5)
C32 C27 C28 C29 -1.6(13)
P2 C27 C28 C29 173.4(7)
C27 C28 C29 C30 2.1(14)
C28 C29 C30 C31 -0.9(14)
C29 C30 C31 C32 -0.7(14)
C30 C31 C32 C27 1.2(12)
C28 C27 C32 C31 0.0(11)
P2 C27 C32 C31 -175.1(6)
C27 P2 C33 C38 7.1(7)
C26 P2 C33 C38 -101.7(6)
Pd1 P2 C33 C38 141.6(5)
C27 P2 C33 C34 -175.2(5)
C26 P2 C33 C34 76.1(6)
Pd1 P2 C33 C34 -40.7(6)
C38 C33 C34 C35 -0.8(11)
P2 C33 C34 C35 -178.7(6)
C33 C34 C35 C36 -0.6(12)
C34 C35 C36 C37 2.0(13)
C35 C36 C37 C38 -1.9(12)
C34 C33 C38 C37 0.9(11)
P2 C33 C38 C37 178.7(6)
C36 C37 C38 C33 0.4(12)
C21 O21 In2 O40 19.4(6)
In1 O21 In2 O40 -174.3(2)
C21 O21 In2 O59 -166.7(6)
In1 O21 In2 O59 -0.5(2)
C21 O21 In2 O58 169.7(5)
In1 O21 In2 O58 -24.0(4)
C21 O21 In2 O39 97.2(6)
In1 O21 In2 O39 -96.5(2)
C21 O21 In2 Cl2 -75.6(6)
In1 O21 In2 Cl2 90.64(19)
O58 Pd2 O39 C39 -116.9(4)
P3 Pd2 O39 C39 71.0(4)
P4 Pd2 O39 C39 -97.9(9)
O58 Pd2 O39 In2 -1.12(18)
P3 Pd2 O39 In2 -173.15(16)
P4 Pd2 O39 In2 17.9(10)
O40 In2 O39 C39 1.1(4)
O21 In2 O39 C39 -100.9(4)
O59 In2 O39 C39 -172.3(4)
O58 In2 O39 C39 115.7(4)
Cl2 In2 O39 C39 52.9(6)
O40 In2 O39 Pd2 -113.5(2)
O21 In2 O39 Pd2 144.5(2)
O59 In2 O39 Pd2 73.1(2)
O58 In2 O39 Pd2 1.08(18)
Cl2 In2 O39 Pd2 -61.7(5)
Pd2 O39 C39 C44 -70.9(6)
In2 O39 C39 C44 179.0(5)
Pd2 O39 C39 C40 110.4(6)
In2 O39 C39 C40 0.3(7)
O39 C39 C40 O40 -2.5(9)
C44 C39 C40 O40 178.9(6)
O39 C39 C40 C41 178.8(6)
C44 C39 C40 C41 0.1(10)
C41 C40 O40 In2 -177.9(5)
C39 C40 O40 In2 3.5(8)
O21 In2 O40 C40 91.4(4)
O59 In2 O40 C40 48.4(15)
O58 In2 O40 C40 -70.3(4)
O39 In2 O40 C40 -2.4(4)
Cl2 In2 O40 C40 -169.7(4)
O40 C40 C41 C42 -177.5(6)
C39 C40 C41 C42 1.2(10)
C40 C41 C42 C43 -0.7(12)
C41 C42 C43 C44 -1.1(12)
O39 C39 C44 C43 179.4(6)
C40 C39 C44 C43 -1.9(10)
O39 C39 C44 C45 -1.9(9)
C40 C39 C44 C45 176.8(6)
C42 C43 C44 C39 2.4(11)
C42 C43 C44 C45 -176.2(7)
C39 C44 C45 P3 57.8(8)
C43 C44 C45 P3 -123.6(7)
C44 C45 P3 C46 -147.2(6)
C44 C45 P3 C52 97.1(6)
C44 C45 P3 Pd2 -31.9(6)
O39 Pd2 P3 C46 89.8(3)
O58 Pd2 P3 C46 53.6(7)
P4 Pd2 P3 C46 -92.1(3)
O39 Pd2 P3 C52 -141.9(4)
O58 Pd2 P3 C52 -178.1(7)
P4 Pd2 P3 C52 36.1(3)
O39 Pd2 P3 C45 -20.2(3)
O58 Pd2 P3 C45 -56.4(7)
P4 Pd2 P3 C45 157.8(3)
C52 P3 C46 C47 7.7(8)
C45 P3 C46 C47 -106.6(7)
Pd2 P3 C46 C47 141.3(6)
C52 P3 C46 C51 -175.5(6)
C45 P3 C46 C51 70.2(7)
Pd2 P3 C46 C51 -41.9(7)
C51 C46 C47 C48 1.3(11)
P3 C46 C47 C48 178.0(6)
C46 C47 C48 C49 -2.0(13)
C47 C48 C49 C50 0.8(14)
C48 C49 C50 C51 1.2(15)
C49 C50 C51 C46 -1.9(14)
C47 C46 C51 C50 0.7(13)
P3 C46 C51 C50 -176.3(7)
C46 P3 C52 C57 -139.1(6)
C45 P3 C52 C57 -28.2(7)
Pd2 P3 C52 C57 92.5(6)
C46 P3 C52 C53 47.9(7)
C45 P3 C52 C53 158.9(6)
Pd2 P3 C52 C53 -80.5(6)
C57 C52 C53 C54 0.1(11)
P3 C52 C53 C54 173.1(6)
C52 C53 C54 C55 -1.4(12)
C53 C54 C55 C56 1.7(13)
C54 C55 C56 C57 -0.6(13)
C55 C56 C57 C52 -0.8(12)
C53 C52 C57 C56 1.0(11)
P3 C52 C57 C56 -172.0(6)
O39 Pd2 O58 C58 -117.2(4)
P3 Pd2 O58 C58 -80.5(7)
P4 Pd2 O58 C58 66.0(4)
O39 Pd2 O58 In2 1.15(19)
P3 Pd2 O58 In2 37.8(7)
P4 Pd2 O58 In2 -175.62(16)
O40 In2 O58 C58 -175.9(4)
O21 In2 O58 C58 34.8(5)
O59 In2 O58 C58 11.8(4)
O39 In2 O58 C58 114.7(4)
Cl2 In2 O58 C58 -79.9(4)
O40 In2 O58 Pd2 68.4(2)
O21 In2 O58 Pd2 -80.9(3)
O59 In2 O58 Pd2 -103.9(2)
O39 In2 O58 Pd2 -1.08(18)
Cl2 In2 O58 Pd2 164.38(15)
Pd2 O58 C58 C59 101.7(6)
In2 O58 C58 C59 -10.9(8)
Pd2 O58 C58 C63 -73.4(6)
In2 O58 C58 C63 174.0(5)
O58 C58 C59 O59 0.3(10)
C63 C58 C59 O59 175.4(6)
O58 C58 C59 C60 179.6(6)
C63 C58 C59 C60 -5.3(10)
C60 C59 O59 In1 13.9(11)
C58 C59 O59 In1 -166.9(5)
C60 C59 O59 In2 -168.5(6)
C58 C59 O59 In2 10.8(7)
O2 In1 O59 C59 -4.6(6)
O21 In1 O59 C59 177.2(6)
O20 In1 O59 C59 -154.8(6)
O1 In1 O59 C59 -81.9(6)
Cl1 In1 O59 C59 88.5(6)
O2 In1 O59 In2 177.7(2)
O21 In1 O59 In2 -0.5(2)
O20 In1 O59 In2 27.5(4)
O1 In1 O59 In2 100.4(2)
Cl1 In1 O59 In2 -89.24(19)
O40 In2 O59 C59 -133.1(12)
O21 In2 O59 C59 -177.8(5)
O58 In2 O59 C59 -12.2(4)
O39 In2 O59 C59 -83.6(4)
Cl2 In2 O59 C59 85.0(4)
O40 In2 O59 In1 45.2(14)
O21 In2 O59 In1 0.5(2)
O58 In2 O59 In1 166.1(2)
O39 In2 O59 In1 94.7(2)
Cl2 In2 O59 In1 -96.75(19)
O59 C59 C60 C61 -179.4(7)
C58 C59 C60 C61 1.4(11)
C59 C60 C61 C62 2.2(12)
C60 C61 C62 C63 -1.9(12)
C61 C62 C63 C58 -2.0(11)
C61 C62 C63 C64 178.0(7)
O58 C58 C63 C62 -179.2(6)
C59 C58 C63 C62 5.6(10)
O58 C58 C63 C64 0.8(9)
C59 C58 C63 C64 -174.4(6)
C62 C63 C64 P4 -116.5(7)
C58 C63 C64 P4 63.5(7)
C63 C64 P4 C65 -168.6(5)
C63 C64 P4 C71 78.1(6)
C63 C64 P4 Pd2 -44.1(6)
O39 Pd2 P4 C65 87.3(9)
O58 Pd2 P4 C65 106.1(3)
P3 Pd2 P4 C65 -81.4(3)
O39 Pd2 P4 C71 -144.0(8)
O58 Pd2 P4 C71 -125.2(3)
P3 Pd2 P4 C71 47.3(3)
O39 Pd2 P4 C64 -29.0(9)
O58 Pd2 P4 C64 -10.2(3)
P3 Pd2 P4 C64 162.3(3)
C71 P4 C65 C66 -95.7(7)
C64 P4 C65 C66 153.3(7)
Pd2 P4 C65 C66 36.7(8)
C71 P4 C65 C70 82.6(7)
C64 P4 C65 C70 -28.4(7)
Pd2 P4 C65 C70 -145.0(5)
C70 C65 C66 C67 0.0(12)
P4 C65 C66 C67 178.2(6)
C65 C66 C67 C68 0.1(13)
C66 C67 C68 C69 0.0(13)
C67 C68 C69 C70 -0.1(14)
C68 C69 C70 C65 0.1(13)
C66 C65 C70 C69 -0.1(12)
P4 C65 C70 C69 -178.4(6)
C65 P4 C71 C72 162.1(6)
C64 P4 C71 C72 -86.6(6)
Pd2 P4 C71 C72 28.8(6)
C65 P4 C71 C76 -18.0(7)
C64 P4 C71 C76 93.2(6)
Pd2 P4 C71 C76 -151.4(5)
C76 C71 C72 C73 1.6(11)
P4 C71 C72 C73 -178.6(6)
C71 C72 C73 C74 -1.3(12)
C72 C73 C74 C75 0.9(12)
C73 C74 C75 C76 -0.9(12)
C74 C75 C76 C71 1.2(12)
C72 C71 C76 C75 -1.5(11)
P4 C71 C76 C75 178.7(6)
